data_8106996
loop_
_publ_author_name
'Qiao, Mu'
'Wang, Dehui'
'Lin-ping, Sun'

_publ_section_title
;
 Crystal structure of the poly[(\m4-biphenyl-4,4&#x2032;-dicarboxylato-\k4
 O:O&#x2032;:O&#x2032;&#x2032;:O&#x2032;&#x2032;&#x2032;)
 bis(\m3-8-(11-(oxysulfonyl)-4-silbenyl)-2-(oxysulfonyl)stilbene-\k4
 O:O&#x2032;:O&#x2032;&#x2032;,O&#x2032;&#x2032;&#x2032;)
 bis(1,10-phenanthroline-k2 N,N&#x2032;) dipraseodymium(III)],
 C94H64N4O16Pr2S4
;
_journal_issue 3
_journal_name_full 'Zeitschrift f\"ur Kristallographie - New Crystal Structures'
_journal_page_first 751
_journal_page_last 753
_journal_paper_doi 10.1515/ncrs-2015-0257
_journal_volume 231
_journal_year 2016
_chemical_formula_moiety 'C94 H64 N4 O16 Pr2 S4'
_chemical_formula_sum 'C94 H64 N4 O16 Pr2 S4'
_chemical_formula_weight 1915.6
_space_group_IT_number 14
_space_group_name_Hall '-P 2ybc'
_space_group_name_H-M_alt 'P 1 21/c 1'
_symmetry_cell_setting monoclinic
_symmetry_space_group_name_Hall '-P 2ybc'
_symmetry_space_group_name_H-M 'P 1 21/c 1'
_atom_sites_solution_hydrogens geom
_atom_sites_solution_primary direct
_atom_sites_solution_secondary difmap
_cell_angle_alpha 90.00
_cell_angle_beta 124.23(2)
_cell_angle_gamma 90.00
_cell_formula_units_Z 2
_cell_length_a 13.174(3)
_cell_length_b 21.479(4)
_cell_length_c 17.797(6)
_cell_measurement_reflns_used 2000
_cell_measurement_temperature 293(2)
_cell_measurement_theta_max 27.47
_cell_measurement_theta_min 2.99
_cell_volume 4164(2)
_computing_cell_refinement PROCESS-AUTO
_computing_data_collection 'PROCESS-AUTO (Rigaku, 1998)'
_computing_data_reduction 'Crystal Structure (Rigaku/MSC, 2002)'
_computing_molecular_graphics 'DIAMOND (Brandenburg, 2000)'
_computing_publication_material SHELXL97
_computing_structure_refinement 'SHELXL97 (Sheldrick, 2008)'
_computing_structure_solution 'SHELXS97 (Sheldrick, 2008)'
_diffrn_ambient_temperature 293(2)
_diffrn_detector_area_resol_mean 10.00
_diffrn_measured_fraction_theta_full 0.990
_diffrn_measured_fraction_theta_max 0.990
_diffrn_measurement_device_type 'Rigaku R-AXIS RAPID'
_diffrn_measurement_method \w
_diffrn_radiation_monochromator graphite
_diffrn_radiation_source 'fine-focus sealed tube'
_diffrn_radiation_type MoK\a
_diffrn_radiation_wavelength 0.71073
_diffrn_reflns_av_R_equivalents 0.1183
_diffrn_reflns_av_sigmaI/netI 0.1104
_diffrn_reflns_limit_h_max 17
_diffrn_reflns_limit_h_min -15
_diffrn_reflns_limit_k_max 27
_diffrn_reflns_limit_k_min -26
_diffrn_reflns_limit_l_max 22
_diffrn_reflns_limit_l_min -23
_diffrn_reflns_number 37131
_diffrn_reflns_theta_full 27.47
_diffrn_reflns_theta_max 27.47
_diffrn_reflns_theta_min 2.99
_exptl_absorpt_coefficient_mu 1.328
_exptl_absorpt_correction_T_max 0.8787
_exptl_absorpt_correction_T_min 0.7771
_exptl_absorpt_correction_type multi-scan
_exptl_absorpt_process_details '(ABSCOR; Higashi, 1995)'
_exptl_crystal_colour yellow
_exptl_crystal_density_diffrn 1.528
_exptl_crystal_density_method 'not measured'
_exptl_crystal_description block
_exptl_crystal_F_000 1932
_exptl_crystal_size_max 0.20
_exptl_crystal_size_mid 0.14
_exptl_crystal_size_min 0.10
_refine_diff_density_max 1.214
_refine_diff_density_min -1.123
_refine_diff_density_rms 0.131
_refine_ls_extinction_method none
_refine_ls_goodness_of_fit_ref 1.040
_refine_ls_hydrogen_treatment constr
_refine_ls_matrix_type full
_refine_ls_number_parameters 541
_refine_ls_number_reflns 9433
_refine_ls_number_restraints 0
_refine_ls_restrained_S_all 1.040
_refine_ls_R_factor_all 0.1144
_refine_ls_R_factor_gt 0.0599
_refine_ls_shift/su_max 0.001
_refine_ls_shift/su_mean 0.000
_refine_ls_structure_factor_coef Fsqd
_refine_ls_weighting_details 'calc w=1/[\s^2^(Fo^2^)+(0.0429P)^2^+5.4639P] where P=(Fo^2^+2Fc^2^)/3'
_refine_ls_weighting_scheme calc
_refine_ls_wR_factor_gt 0.1148
_refine_ls_wR_factor_ref 0.1364
_reflns_number_gt 5829
_reflns_number_total 9433
_reflns_threshold_expression >2sigma(I)
_cod_data_source_file suppl_ncrs-2015-0257_suppl.cif
_cod_data_source_block lss043
_cod_original_cell_volume 4163.6(19)
_cod_original_sg_symbol_H-M 'P 21/c'
_cod_database_code 8106996

loop_
_symmetry_equiv_pos_as_xyz
'x, y, z'
'-x, y+1/2, -z+1/2'
'-x, -y, -z'
'x, -y-1/2, z-1/2'

loop_
_atom_site_label
_atom_site_type_symbol
_atom_site_fract_x
_atom_site_fract_y
_atom_site_fract_z
_atom_site_U_iso_or_equiv
_atom_site_adp_type
_atom_site_occupancy
_atom_site_symmetry_multiplicity
_atom_site_calc_flag
_atom_site_refinement_flags
_atom_site_disorder_assembly
_atom_site_disorder_group
Pr1 Pr 0.39407(3) 0.079174(14) 0.51204(2) 0.03019(11) Uani 1 1 d . . .
S1 S 0.67935(13) 0.09387(6) 0.51453(11) 0.0346(4) Uani 1 1 d . . .
S2 S -0.16595(15) 0.66069(8) 0.12671(13) 0.0461(4) Uani 1 1 d . . .
O1 O 0.6830(4) 0.02621(17) 0.5049(3) 0.0473(12) Uani 1 1 d . . .
O2 O 0.6804(4) 0.1278(2) 0.4458(3) 0.0530(12) Uani 1 1 d . . .
O3 O 0.5781(4) 0.1119(2) 0.5220(3) 0.0452(11) Uani 1 1 d . . .
O4 O -0.0972(4) 0.6771(2) 0.2214(4) 0.0603(14) Uani 1 1 d . . .
O5 O -0.1630(4) 0.59405(17) 0.1101(3) 0.0403(11) Uani 1 1 d . . .
O6 O -0.2968(4) 0.67939(19) 0.0741(4) 0.0528(13) Uani 1 1 d . . .
O7 O 0.4505(4) -0.0362(2) 0.3481(3) 0.0620(15) Uani 1 1 d . . .
O8 O 0.3733(4) 0.0428(3) 0.3790(4) 0.0702(16) Uani 1 1 d . . .
N1 N 0.4703(5) 0.1667(2) 0.6387(4) 0.0480(14) Uani 1 1 d . . .
N2 N 0.2735(5) 0.0938(2) 0.5894(4) 0.0423(13) Uani 1 1 d . . .
C1 C 0.8130(5) 0.1119(3) 0.6220(4) 0.0356(14) Uani 1 1 d . . .
C2 C 0.8851(5) 0.0635(3) 0.6804(5) 0.0433(16) Uani 1 1 d . . .
H2 H 0.8656 0.0225 0.6605 0.052 Uiso 1 1 calc R . .
C3 C 0.9849(6) 0.0759(3) 0.7672(5) 0.0522(18) Uani 1 1 d . . .
H3 H 1.0334 0.0436 0.8054 0.063 Uiso 1 1 calc R . .
C4 C 1.0121(6) 0.1367(3) 0.7971(5) 0.0559(19) Uani 1 1 d . . .
H4 H 1.0784 0.1452 0.8560 0.067 Uiso 1 1 calc R . .
C5 C 0.9419(6) 0.1850(3) 0.7402(6) 0.055(2) Uani 1 1 d . . .
H5 H 0.9626 0.2257 0.7618 0.066 Uiso 1 1 calc R . .
C6 C 0.8409(6) 0.1750(3) 0.6515(5) 0.0425(16) Uani 1 1 d . . .
C7 C 0.7637(6) 0.2264(3) 0.5923(6) 0.055(2) Uani 1 1 d . . .
H7 H 0.6924 0.2146 0.5376 0.066 Uiso 1 1 calc R . .
C8 C 0.7809(8) 0.2851(3) 0.6054(6) 0.075(3) Uani 1 1 d . . .
H8 H 0.8530 0.2988 0.6580 0.090 Uiso 1 1 calc R . .
C9 C 0.6939(9) 0.3320(3) 0.5425(7) 0.071(3) Uani 1 1 d . . .
C10 C 0.7378(10) 0.3885(5) 0.5328(9) 0.108(4) Uani 1 1 d . . .
H10 H 0.8215 0.3970 0.5670 0.130 Uiso 1 1 calc R . .
C11 C 0.5795(11) 0.3281(5) 0.5071(9) 0.118(5) Uani 1 1 d . . .
H11 H 0.5500 0.2939 0.5213 0.142 Uiso 1 1 calc R . .
C12 C 0.4938(9) 0.3741(6) 0.4463(10) 0.138(6) Uani 1 1 d . . .
H12 H 0.4110 0.3673 0.4214 0.165 Uiso 1 1 calc R . .
C13 C 0.6540(11) 0.4319(5) 0.4710(9) 0.107(4) Uani 1 1 d . . .
H13 H 0.6833 0.4676 0.4597 0.128 Uiso 1 1 calc R . .
C14 C 0.5237(8) 0.4238(4) 0.4241(6) 0.067(2) Uani 1 1 d . . .
C15 C 0.4354(8) 0.4718(4) 0.3587(6) 0.062(2) Uani 1 1 d . . .
C16 C 0.3267(9) 0.4854(4) 0.3501(7) 0.081(3) Uani 1 1 d . . .
H16 H 0.3072 0.4640 0.3858 0.097 Uiso 1 1 calc R . .
C17 C 0.2459(9) 0.5301(4) 0.2896(7) 0.077(3) Uani 1 1 d . . .
H17 H 0.1741 0.5386 0.2861 0.092 Uiso 1 1 calc R . .
C18 C 0.2710(7) 0.5622(3) 0.2347(6) 0.057(2) Uani 1 1 d . . .
C19 C 0.3775(8) 0.5478(4) 0.2419(6) 0.073(2) Uani 1 1 d . . .
H19 H 0.3961 0.5683 0.2050 0.087 Uiso 1 1 calc R . .
C20 C 0.4577(9) 0.5036(4) 0.3027(7) 0.084(3) Uani 1 1 d . . .
H20 H 0.5291 0.4950 0.3057 0.101 Uiso 1 1 calc R . .
C21 C 0.1878(7) 0.6102(3) 0.1688(6) 0.0544(19) Uani 1 1 d . . .
H21 H 0.2074 0.6248 0.1292 0.065 Uiso 1 1 calc R . .
C22 C 0.0907(6) 0.6345(3) 0.1593(5) 0.0513(18) Uani 1 1 d . . .
H22 H 0.0673 0.6190 0.1961 0.062 Uiso 1 1 calc R . .
C23 C 0.0149(6) 0.6845(3) 0.0952(5) 0.0522(18) Uani 1 1 d . . .
C24 C 0.0568(7) 0.7186(4) 0.0503(6) 0.065(2) Uani 1 1 d . . .
H24 H 0.1319 0.7083 0.0602 0.078 Uiso 1 1 calc R . .
C25 C -0.0107(9) 0.7670(4) -0.0081(7) 0.076(3) Uani 1 1 d . . .
H25 H 0.0194 0.7889 -0.0368 0.091 Uiso 1 1 calc R . .
C26 C -0.1216(8) 0.7829(3) -0.0237(6) 0.069(2) Uani 1 1 d . . .
H26 H -0.1657 0.8160 -0.0622 0.083 Uiso 1 1 calc R . .
C27 C -0.1689(7) 0.7501(3) 0.0172(6) 0.058(2) Uani 1 1 d . . .
H27 H -0.2451 0.7606 0.0053 0.070 Uiso 1 1 calc R . .
C28 C -0.1014(6) 0.7012(3) 0.0761(5) 0.0489(18) Uani 1 1 d . . .
C29 C 0.5722(7) 0.2002(4) 0.6675(6) 0.070(3) Uani 1 1 d . . .
H29 H 0.6197 0.1907 0.6454 0.084 Uiso 1 1 calc R . .
C30 C 0.6086(9) 0.2488(5) 0.7298(8) 0.097(4) Uani 1 1 d . . .
H30 H 0.6798 0.2710 0.7487 0.116 Uiso 1 1 calc R . .
C31 C 0.5411(8) 0.2636(4) 0.7625(7) 0.084(3) Uani 1 1 d . . .
H31 H 0.5649 0.2966 0.8029 0.100 Uiso 1 1 calc R . .
C32 C 0.4352(8) 0.2296(4) 0.7357(6) 0.061(2) Uani 1 1 d . . .
C33 C 0.3553(9) 0.2431(4) 0.7639(6) 0.077(3) Uani 1 1 d . . .
H33 H 0.3742 0.2762 0.8035 0.092 Uiso 1 1 calc R . .
C34 C 0.2548(9) 0.2098(4) 0.7352(7) 0.075(3) Uani 1 1 d . . .
H34 H 0.2034 0.2210 0.7533 0.091 Uiso 1 1 calc R . .
C35 C 0.2239(7) 0.1571(4) 0.6769(6) 0.059(2) Uani 1 1 d . . .
C36 C 0.1199(8) 0.1197(4) 0.6456(7) 0.073(3) Uani 1 1 d . . .
H36 H 0.0656 0.1288 0.6617 0.088 Uiso 1 1 calc R . .
C37 C 0.0998(8) 0.0707(4) 0.5922(7) 0.069(2) Uani 1 1 d . . .
H37 H 0.0339 0.0442 0.5743 0.082 Uiso 1 1 calc R . .
C38 C 0.1754(6) 0.0592(3) 0.5639(5) 0.0510(18) Uani 1 1 d . . .
H38 H 0.1573 0.0258 0.5250 0.061 Uiso 1 1 calc R . .
C39 C 0.2985(6) 0.1432(3) 0.6458(5) 0.0401(15) Uani 1 1 d . . .
C40 C 0.4037(6) 0.1804(3) 0.6742(5) 0.0468(17) Uani 1 1 d . . .
C41 C 0.3690(6) 0.0041(3) 0.3242(5) 0.0447(16) Uani 1 1 d . . .
C42 C 0.2613(5) 0.0048(3) 0.2281(4) 0.0388(15) Uani 1 1 d . . .
C43 C 0.1828(7) 0.0550(3) 0.1908(5) 0.058(2) Uani 1 1 d . . .
H43 H 0.1976 0.0904 0.2257 0.070 Uiso 1 1 calc R . .
C44 C 0.0832(7) 0.0529(3) 0.1028(5) 0.063(2) Uani 1 1 d . . .
H44 H 0.0320 0.0874 0.0787 0.076 Uiso 1 1 calc R . .
C45 C 0.0555(5) 0.0009(3) 0.0477(4) 0.0428(16) Uani 1 1 d . . .
C46 C 0.1330(6) -0.0492(3) 0.0874(5) 0.056(2) Uani 1 1 d . . .
H46 H 0.1165 -0.0855 0.0539 0.068 Uiso 1 1 calc R . .
C47 C 0.2348(6) -0.0468(3) 0.1757(5) 0.057(2) Uani 1 1 d . . .
H47 H 0.2866 -0.0811 0.2000 0.069 Uiso 1 1 calc R . .

loop_
_atom_site_aniso_label
_atom_site_aniso_U_11
_atom_site_aniso_U_22
_atom_site_aniso_U_33
_atom_site_aniso_U_23
_atom_site_aniso_U_13
_atom_site_aniso_U_12
Pr1 0.02223(14) 0.03503(17) 0.02556(18) -0.00287(15) 0.00872(12) 0.00188(14)
S1 0.0322(7) 0.0344(8) 0.0346(9) -0.0075(6) 0.0173(7) -0.0050(6)
S2 0.0389(8) 0.0441(9) 0.0473(12) -0.0117(8) 0.0194(8) -0.0124(7)
O1 0.046(2) 0.025(2) 0.054(3) -0.0109(19) 0.018(2) -0.0010(18)
O2 0.065(3) 0.057(3) 0.045(3) 0.002(2) 0.035(3) -0.010(2)
O3 0.029(2) 0.059(3) 0.049(3) -0.020(2) 0.022(2) -0.010(2)
O4 0.055(3) 0.071(3) 0.049(4) -0.022(3) 0.026(3) -0.027(3)
O5 0.037(2) 0.032(2) 0.045(3) -0.0058(18) 0.020(2) -0.0082(17)
O6 0.045(3) 0.038(2) 0.069(4) -0.009(2) 0.028(3) -0.004(2)
O7 0.040(3) 0.069(3) 0.036(3) 0.011(2) -0.003(2) 0.002(2)
O8 0.046(3) 0.122(5) 0.036(3) -0.030(3) 0.019(3) -0.017(3)
N1 0.046(3) 0.055(3) 0.051(4) -0.010(3) 0.032(3) -0.008(3)
N2 0.039(3) 0.042(3) 0.046(4) 0.000(2) 0.024(3) 0.002(2)
C1 0.027(3) 0.044(3) 0.036(4) -0.014(3) 0.018(3) -0.010(3)
C2 0.032(3) 0.056(4) 0.044(4) -0.006(3) 0.022(3) -0.007(3)
C3 0.041(3) 0.059(4) 0.042(4) 0.004(4) 0.014(3) -0.002(3)
C4 0.043(4) 0.070(5) 0.037(5) -0.008(4) 0.012(4) -0.009(4)
C5 0.046(4) 0.054(4) 0.061(6) -0.029(4) 0.028(4) -0.018(3)
C6 0.036(3) 0.046(4) 0.045(5) -0.010(3) 0.022(3) -0.009(3)
C7 0.048(4) 0.038(4) 0.071(6) -0.016(3) 0.029(4) -0.012(3)
C8 0.094(6) 0.037(4) 0.062(6) -0.012(4) 0.024(5) -0.005(4)
C9 0.078(6) 0.033(4) 0.110(8) -0.014(4) 0.058(6) -0.006(4)
C10 0.086(7) 0.079(7) 0.133(12) 0.023(7) 0.045(8) 0.015(6)
C11 0.099(8) 0.083(7) 0.145(13) 0.044(7) 0.052(9) 0.003(6)
C12 0.061(6) 0.127(9) 0.166(14) 0.070(9) 0.028(8) 0.001(6)
C13 0.105(8) 0.087(7) 0.135(11) 0.037(7) 0.072(9) 0.016(6)
C14 0.085(6) 0.055(5) 0.063(6) 0.002(4) 0.044(5) -0.006(5)
C15 0.083(6) 0.060(5) 0.058(6) -0.004(4) 0.048(5) 0.006(4)
C16 0.094(7) 0.071(6) 0.096(8) 0.025(5) 0.064(7) 0.009(5)
C17 0.086(6) 0.075(6) 0.097(8) 0.013(5) 0.068(7) 0.006(5)
C18 0.068(5) 0.058(4) 0.056(5) -0.006(4) 0.041(5) 0.001(4)
C19 0.079(6) 0.088(6) 0.066(7) 0.020(5) 0.050(6) 0.019(5)
C20 0.093(7) 0.095(7) 0.089(8) 0.030(6) 0.066(7) 0.031(6)
C21 0.056(4) 0.062(4) 0.057(5) -0.009(4) 0.039(4) -0.005(4)
C22 0.047(4) 0.054(4) 0.051(5) -0.002(3) 0.027(4) -0.013(3)
C23 0.051(4) 0.055(4) 0.046(5) -0.009(3) 0.024(4) -0.017(3)
C24 0.057(5) 0.065(5) 0.072(7) 0.003(4) 0.036(5) -0.009(4)
C25 0.091(7) 0.065(5) 0.079(7) 0.003(5) 0.053(6) -0.012(5)
C26 0.090(6) 0.037(4) 0.070(6) 0.004(4) 0.039(6) -0.008(4)
C27 0.058(4) 0.049(4) 0.057(6) -0.012(4) 0.026(4) -0.010(4)
C28 0.047(4) 0.043(4) 0.043(5) -0.014(3) 0.016(3) -0.017(3)
C29 0.054(5) 0.086(6) 0.079(7) -0.049(5) 0.043(5) -0.032(4)
C30 0.087(6) 0.109(7) 0.115(9) -0.075(7) 0.069(7) -0.049(6)
C31 0.095(7) 0.078(6) 0.082(7) -0.055(5) 0.053(6) -0.030(5)
C32 0.074(5) 0.063(5) 0.050(5) -0.012(4) 0.037(5) -0.001(4)
C33 0.102(7) 0.079(6) 0.070(7) -0.024(5) 0.060(6) 0.006(5)
C34 0.082(6) 0.090(6) 0.081(7) -0.020(5) 0.062(6) -0.002(5)
C35 0.069(5) 0.069(5) 0.057(6) 0.003(4) 0.046(5) 0.011(4)
C36 0.074(6) 0.094(6) 0.088(8) -0.007(5) 0.067(6) -0.004(5)
C37 0.070(5) 0.074(6) 0.093(7) -0.003(5) 0.065(6) -0.009(4)
C38 0.050(4) 0.047(4) 0.056(5) -0.003(3) 0.030(4) -0.007(3)
C39 0.048(4) 0.045(3) 0.034(4) 0.004(3) 0.027(3) 0.004(3)
C40 0.052(4) 0.046(4) 0.043(5) -0.005(3) 0.028(4) 0.002(3)
C41 0.032(3) 0.064(4) 0.026(4) 0.004(3) 0.009(3) -0.010(3)
C42 0.031(3) 0.058(4) 0.023(4) -0.002(3) 0.012(3) 0.000(3)
C43 0.057(4) 0.052(4) 0.030(4) -0.010(3) 0.002(4) 0.008(3)
C44 0.051(4) 0.055(4) 0.037(5) -0.008(3) -0.003(4) 0.014(3)
C45 0.037(3) 0.052(4) 0.025(4) -0.002(3) 0.008(3) 0.000(3)
C46 0.054(4) 0.055(4) 0.027(4) -0.010(3) 0.003(3) 0.015(3)
C47 0.041(4) 0.068(5) 0.032(4) -0.006(3) 0.002(3) 0.015(3)

loop_
_atom_type_symbol
_atom_type_description
_atom_type_scat_dispersion_real
_atom_type_scat_dispersion_imag
_atom_type_scat_source
C C 0.0033 0.0016 'International Tables Vol C Tables 4.2.6.8 and 6.1.1.4'
H H 0.0000 0.0000 'International Tables Vol C Tables 4.2.6.8 and 6.1.1.4'
N N 0.0061 0.0033 'International Tables Vol C Tables 4.2.6.8 and 6.1.1.4'
O O 0.0106 0.0060 'International Tables Vol C Tables 4.2.6.8 and 6.1.1.4'
Pr Pr -0.2180 2.8214 'International Tables Vol C Tables 4.2.6.8 and 6.1.1.4'
S S 0.1246 0.1234 'International Tables Vol C Tables 4.2.6.8 and 6.1.1.4'

loop_
_geom_angle_atom_site_label_1
_geom_angle_atom_site_label_2
_geom_angle_atom_site_label_3
_geom_angle
_geom_angle_site_symmetry_1
_geom_angle_site_symmetry_3
O7 Pr1 O8 118.3(2) 3_656 .
O7 Pr1 O1 79.60(16) 3_656 3_656
O8 Pr1 O1 76.26(19) . 3_656
O7 Pr1 O3 78.29(18) 3_656 .
O8 Pr1 O3 73.56(16) . .
O1 Pr1 O3 127.44(14) 3_656 .
O7 Pr1 O6 144.98(17) 3_656 2_545
O8 Pr1 O6 86.6(2) . 2_545
O1 Pr1 O6 133.05(15) 3_656 2_545
O3 Pr1 O6 86.74(15) . 2_545
O7 Pr1 O5 148.74(16) 3_656 2_545
O8 Pr1 O5 77.26(16) . 2_545
O1 Pr1 O5 78.34(13) 3_656 2_545
O3 Pr1 O5 132.94(15) . 2_545
O6 Pr1 O5 55.18(13) 2_545 2_545
O7 Pr1 N2 85.16(19) 3_656 .
O8 Pr1 N2 142.99(17) . .
O1 Pr1 N2 81.00(16) 3_656 .
O3 Pr1 N2 142.59(16) . .
O6 Pr1 N2 88.09(16) 2_545 .
O5 Pr1 N2 69.75(16) 2_545 .
O7 Pr1 N1 72.01(18) 3_656 .
O8 Pr1 N1 149.30(19) . .
O1 Pr1 N1 134.11(17) 3_656 .
O3 Pr1 N1 81.27(15) . .
O6 Pr1 N1 74.55(18) 2_545 .
O5 Pr1 N1 109.31(15) 2_545 .
N2 Pr1 N1 61.67(16) . .
O7 Pr1 S2 158.79(15) 3_656 2_545
O8 Pr1 S2 82.85(15) . 2_545
O1 Pr1 S2 105.89(11) 3_656 2_545
O3 Pr1 S2 111.74(12) . 2_545
O6 Pr1 S2 27.74(10) 2_545 2_545
O5 Pr1 S2 27.57(9) 2_545 2_545
N2 Pr1 S2 75.73(12) . 2_545
N1 Pr1 S2 90.59(13) . 2_545
O2 S1 O3 113.0(3) . .
O2 S1 O1 112.9(3) . .
O3 S1 O1 111.3(3) . .
O2 S1 C1 109.3(3) . .
O3 S1 C1 104.3(3) . .
O1 S1 C1 105.4(3) . .
O4 S2 O5 113.9(3) . .
O4 S2 O6 114.6(3) . .
O5 S2 O6 106.9(2) . .
O4 S2 C28 108.0(3) . .
O5 S2 C28 107.5(3) . .
O6 S2 C28 105.4(3) . .
O4 S2 Pr1 138.8(2) . 2
O5 S2 Pr1 54.48(17) . 2
O6 S2 Pr1 52.76(17) . 2
C28 S2 Pr1 113.2(2) . 2
S1 O1 Pr1 154.0(3) . 3_656
S1 O3 Pr1 146.9(3) . .
S2 O5 Pr1 97.9(2) . 2
S2 O6 Pr1 99.5(2) . 2
C41 O7 Pr1 134.6(5) . 3_656
C41 O8 Pr1 157.8(6) . .
C29 N1 C40 118.1(6) . .
C29 N1 Pr1 121.4(5) . .
C40 N1 Pr1 120.5(4) . .
C38 N2 C39 118.0(6) . .
C38 N2 Pr1 120.6(5) . .
C39 N2 Pr1 120.6(4) . .
C2 C1 C6 120.4(6) . .
C2 C1 S1 119.3(5) . .
C6 C1 S1 120.1(5) . .
C3 C2 C1 120.6(6) . .
C3 C2 H2 119.7 . .
C1 C2 H2 119.7 . .
C4 C3 C2 119.5(7) . .
C4 C3 H3 120.2 . .
C2 C3 H3 120.2 . .
C3 C4 C5 120.5(7) . .
C3 C4 H4 119.7 . .
C5 C4 H4 119.7 . .
C4 C5 C6 122.1(6) . .
C4 C5 H5 118.9 . .
C6 C5 H5 118.9 . .
C5 C6 C1 116.7(6) . .
C5 C6 C7 122.0(6) . .
C1 C6 C7 121.3(6) . .
C8 C7 C6 129.1(8) . .
C8 C7 H7 115.5 . .
C6 C7 H7 115.5 . .
C7 C8 C9 123.9(8) . .
C7 C8 H8 118.1 . .
C9 C8 H8 118.1 . .
C11 C9 C10 117.0(9) . .
C11 C9 C8 122.5(9) . .
C10 C9 C8 119.5(8) . .
C13 C10 C9 118.8(10) . .
C13 C10 H10 120.6 . .
C9 C10 H10 120.6 . .
C9 C11 C12 122.9(10) . .
C9 C11 H11 118.6 . .
C12 C11 H11 118.6 . .
C14 C12 C11 124.2(10) . .
C14 C12 H12 117.9 . .
C11 C12 H12 117.9 . .
C10 C13 C14 122.4(10) . .
C10 C13 H13 118.8 . .
C14 C13 H13 118.8 . .
C12 C14 C13 113.5(9) . .
C12 C14 C15 125.2(9) . .
C13 C14 C15 121.2(8) . .
C20 C15 C16 116.6(8) . .
C20 C15 C14 121.2(8) . .
C16 C15 C14 122.2(8) . .
C15 C16 C17 121.8(9) . .
C15 C16 H16 119.1 . .
C17 C16 H16 119.1 . .
C18 C17 C16 120.7(8) . .
C18 C17 H17 119.7 . .
C16 C17 H17 119.7 . .
C19 C18 C17 117.5(8) . .
C19 C18 C21 119.6(7) . .
C17 C18 C21 122.9(7) . .
C18 C19 C20 121.4(8) . .
C18 C19 H19 119.3 . .
C20 C19 H19 119.3 . .
C15 C20 C19 122.0(8) . .
C15 C20 H20 119.0 . .
C19 C20 H20 119.0 . .
C22 C21 C18 128.2(8) . .
C22 C21 H21 115.9 . .
C18 C21 H21 115.9 . .
C21 C22 C23 125.6(8) . .
C21 C22 H22 117.2 . .
C23 C22 H22 117.2 . .
C24 C23 C28 116.7(7) . .
C24 C23 C22 120.5(7) . .
C28 C23 C22 122.8(7) . .
C25 C24 C23 121.8(8) . .
C25 C24 H24 119.1 . .
C23 C24 H24 119.1 . .
C26 C25 C24 120.1(8) . .
C26 C25 H25 120.0 . .
C24 C25 H25 120.0 . .
C25 C26 C27 120.7(8) . .
C25 C26 H26 119.6 . .
C27 C26 H26 119.6 . .
C26 C27 C28 119.5(7) . .
C26 C27 H27 120.2 . .
C28 C27 H27 120.2 . .
C27 C28 C23 121.2(7) . .
C27 C28 S2 117.8(6) . .
C23 C28 S2 121.1(6) . .
N1 C29 C30 121.7(8) . .
N1 C29 H29 119.1 . .
C30 C29 H29 119.1 . .
C31 C30 C29 120.3(8) . .
C31 C30 H30 119.8 . .
C29 C30 H30 119.8 . .
C30 C31 C32 120.2(7) . .
C30 C31 H31 119.9 . .
C32 C31 H31 119.9 . .
C31 C32 C40 117.3(7) . .
C31 C32 C33 124.3(8) . .
C40 C32 C33 118.3(8) . .
C34 C33 C32 121.8(8) . .
C34 C33 H33 119.1 . .
C32 C33 H33 119.1 . .
C33 C34 C35 121.3(8) . .
C33 C34 H34 119.3 . .
C35 C34 H34 119.3 . .
C39 C35 C36 117.6(7) . .
C39 C35 C34 118.5(7) . .
C36 C35 C34 123.8(7) . .
C37 C36 C35 119.4(7) . .
C37 C36 H36 120.3 . .
C35 C36 H36 120.3 . .
C36 C37 C38 120.5(7) . .
C36 C37 H37 119.8 . .
C38 C37 H37 119.8 . .
N2 C38 C37 122.9(7) . .
N2 C38 H38 118.5 . .
C37 C38 H38 118.5 . .
N2 C39 C35 121.5(6) . .
N2 C39 C40 118.7(6) . .
C35 C39 C40 119.8(6) . .
N1 C40 C32 122.3(7) . .
N1 C40 C39 117.6(6) . .
C32 C40 C39 120.0(7) . .
O7 C41 O8 122.5(7) . .
O7 C41 C42 118.6(7) . .
O8 C41 C42 118.9(6) . .
C47 C42 C43 118.2(6) . .
C47 C42 C41 119.5(6) . .
C43 C42 C41 122.3(6) . .
C44 C43 C42 120.2(7) . .
C44 C43 H43 119.9 . .
C42 C43 H43 119.9 . .
C43 C44 C45 122.5(6) . .
C43 C44 H44 118.8 . .
C45 C44 H44 118.8 . .
C46 C45 C44 116.2(6) . .
C46 C45 C45 122.3(7) . 3
C44 C45 C45 121.5(7) . 3
C45 C46 C47 121.4(6) . .
C45 C46 H46 119.3 . .
C47 C46 H46 119.3 . .
C42 C47 C46 121.5(6) . .
C42 C47 H47 119.3 . .
C46 C47 H47 119.3 . .

loop_
_geom_bond_atom_site_label_1
_geom_bond_atom_site_label_2
_geom_bond_distance
_geom_bond_site_symmetry_2
Pr1 O7 2.347(5) 3_656
Pr1 O8 2.358(5) .
Pr1 O1 2.429(4) 3_656
Pr1 O3 2.432(4) .
Pr1 O6 2.533(4) 2_545
Pr1 O5 2.579(4) 2_545
Pr1 N2 2.641(5) .
Pr1 N1 2.661(6) .
Pr1 S2 3.1379(18) 2_545
S1 O2 1.431(5) .
S1 O3 1.466(4) .
S1 O1 1.467(4) .
S1 C1 1.766(6) .
S2 O4 1.437(5) .
S2 O5 1.467(4) .
S2 O6 1.481(5) .
S2 C28 1.776(8) .
S2 Pr1 3.1379(18) 2
O1 Pr1 2.429(4) 3_656
O5 Pr1 2.579(4) 2
O6 Pr1 2.533(4) 2
O7 C41 1.252(8) .
O7 Pr1 2.347(5) 3_656
O8 C41 1.259(8) .
N1 C29 1.344(8) .
N1 C40 1.370(8) .
N2 C38 1.330(8) .
N2 C39 1.367(8) .
C1 C2 1.398(9) .
C1 C6 1.425(8) .
C2 C3 1.379(9) .
C2 H2 0.9300 .
C3 C4 1.378(9) .
C3 H3 0.9300 .
C4 C5 1.380(10) .
C4 H4 0.9300 .
C5 C6 1.395(10) .
C5 H5 0.9300 .
C6 C7 1.470(10) .
C7 C8 1.280(9) .
C7 H7 0.9300 .
C8 C9 1.462(12) .
C8 H8 0.9300 .
C9 C11 1.267(12) .
C9 C10 1.397(12) .
C10 C13 1.390(13) .
C10 H10 0.9300 .
C11 C12 1.429(13) .
C11 H11 0.9300 .
C12 C14 1.276(12) .
C12 H12 0.9300 .
C13 C14 1.436(13) .
C13 H13 0.9300 .
C14 C15 1.500(11) .
C15 C20 1.369(11) .
C15 C16 1.383(11) .
C16 C17 1.388(12) .
C16 H16 0.9300 .
C17 C18 1.380(11) .
C17 H17 0.9300 .
C18 C19 1.370(10) .
C18 C21 1.481(11) .
C19 C20 1.379(11) .
C19 H19 0.9300 .
C20 H20 0.9300 .
C21 C22 1.301(9) .
C21 H21 0.9300 .
C22 C23 1.473(10) .
C22 H22 0.9300 .
C23 C24 1.405(10) .
C23 C28 1.416(10) .
C24 C25 1.384(11) .
C24 H24 0.9300 .
C25 C26 1.367(11) .
C25 H25 0.9300 .
C26 C27 1.388(11) .
C26 H26 0.9300 .
C27 C28 1.394(10) .
C27 H27 0.9300 .
C29 C30 1.395(10) .
C29 H29 0.9300 .
C30 C31 1.347(12) .
C30 H30 0.9300 .
C31 C32 1.401(11) .
C31 H31 0.9300 .
C32 C40 1.405(10) .
C32 C33 1.427(11) .
C33 C34 1.329(11) .
C33 H33 0.9300 .
C34 C35 1.431(11) .
C34 H34 0.9300 .
C35 C39 1.405(9) .
C35 C36 1.405(11) .
C36 C37 1.341(11) .
C36 H36 0.9300 .
C37 C38 1.368(10) .
C37 H37 0.9300 .
C38 H38 0.9300 .
C39 C40 1.425(9) .
C41 C42 1.485(9) .
C42 C47 1.361(9) .
C42 C43 1.379(9) .
C43 C44 1.366(9) .
C43 H43 0.9300 .
C44 C45 1.392(9) .
C44 H44 0.9300 .
C45 C46 1.374(9) .
C45 C45 1.493(12) 3
C46 C47 1.378(9) .
C46 H46 0.9300 .
C47 H47 0.9300 .

loop_
_geom_torsion_atom_site_label_1
_geom_torsion_atom_site_label_2
_geom_torsion_atom_site_label_3
_geom_torsion_atom_site_label_4
_geom_torsion
_geom_torsion_site_symmetry_1
_geom_torsion_site_symmetry_2
_geom_torsion_site_symmetry_3
_geom_torsion_site_symmetry_4
O2 S1 O1 Pr1 -123.6(7) . . . 3_656
O3 S1 O1 Pr1 4.7(8) . . . 3_656
C1 S1 O1 Pr1 117.2(7) . . . 3_656
O2 S1 O3 Pr1 119.3(5) . . . .
O1 S1 O3 Pr1 -8.9(6) . . . .
C1 S1 O3 Pr1 -122.1(5) . . . .
O7 Pr1 O3 S1 75.6(6) 3_656 . . .
O8 Pr1 O3 S1 -48.9(5) . . . .
O1 Pr1 O3 S1 8.6(7) 3_656 . . .
O6 Pr1 O3 S1 -136.2(6) 2_545 . . .
O5 Pr1 O3 S1 -102.8(6) 2_545 . . .
N2 Pr1 O3 S1 141.2(5) . . . .
N1 Pr1 O3 S1 148.9(6) . . . .
S2 Pr1 O3 S1 -124.0(5) 2_545 . . .
O4 S2 O5 Pr1 134.0(3) . . . 2
O6 S2 O5 Pr1 6.4(3) . . . 2
C28 S2 O5 Pr1 -106.4(3) . . . 2
O4 S2 O6 Pr1 -133.7(3) . . . 2
O5 S2 O6 Pr1 -6.5(3) . . . 2
C28 S2 O6 Pr1 107.7(3) . . . 2
O7 Pr1 O8 C41 42.5(12) 3_656 . . .
O1 Pr1 O8 C41 -27.5(12) 3_656 . . .
O3 Pr1 O8 C41 109.0(12) . . . .
O6 Pr1 O8 C41 -163.4(12) 2_545 . . .
O5 Pr1 O8 C41 -108.4(12) 2_545 . . .
N2 Pr1 O8 C41 -81.2(12) . . . .
N1 Pr1 O8 C41 145.2(11) . . . .
S2 Pr1 O8 C41 -135.8(12) 2_545 . . .
O7 Pr1 N1 C29 81.4(6) 3_656 . . .
O8 Pr1 N1 C29 -34.0(8) . . . .
O1 Pr1 N1 C29 136.0(6) 3_656 . . .
O3 Pr1 N1 C29 0.9(6) . . . .
O6 Pr1 N1 C29 -88.1(6) 2_545 . . .
O5 Pr1 N1 C29 -131.6(6) 2_545 . . .
N2 Pr1 N1 C29 175.6(7) . . . .
S2 Pr1 N1 C29 -111.0(6) 2_545 . . .
O7 Pr1 N1 C40 -100.9(5) 3_656 . . .
O8 Pr1 N1 C40 143.7(5) . . . .
O1 Pr1 N1 C40 -46.3(6) 3_656 . . .
O3 Pr1 N1 C40 178.7(5) . . . .
O6 Pr1 N1 C40 89.6(5) 2_545 . . .
O5 Pr1 N1 C40 46.1(5) 2_545 . . .
N2 Pr1 N1 C40 -6.7(5) . . . .
S2 Pr1 N1 C40 66.7(5) 2_545 . . .
O7 Pr1 N2 C38 -109.5(5) 3_656 . . .
O8 Pr1 N2 C38 23.2(6) . . . .
O1 Pr1 N2 C38 -29.3(5) 3_656 . . .
O3 Pr1 N2 C38 -173.0(4) . . . .
O6 Pr1 N2 C38 104.9(5) 2_545 . . .
O5 Pr1 N2 C38 51.5(5) 2_545 . . .
N1 Pr1 N2 C38 178.3(6) . . . .
S2 Pr1 N2 C38 79.7(5) 2_545 . . .
O7 Pr1 N2 C39 80.9(5) 3_656 . . .
O8 Pr1 N2 C39 -146.5(5) . . . .
O1 Pr1 N2 C39 161.1(5) 3_656 . . .
O3 Pr1 N2 C39 17.4(6) . . . .
O6 Pr1 N2 C39 -64.7(5) 2_545 . . .
O5 Pr1 N2 C39 -118.1(5) 2_545 . . .
N1 Pr1 N2 C39 8.7(4) . . . .
S2 Pr1 N2 C39 -89.9(5) 2_545 . . .
O2 S1 C1 C2 -129.5(5) . . . .
O3 S1 C1 C2 109.4(5) . . . .
O1 S1 C1 C2 -7.9(6) . . . .
O2 S1 C1 C6 55.7(6) . . . .
O3 S1 C1 C6 -65.4(6) . . . .
O1 S1 C1 C6 177.3(5) . . . .
C6 C1 C2 C3 -0.4(9) . . . .
S1 C1 C2 C3 -175.2(5) . . . .
C1 C2 C3 C4 1.2(10) . . . .
C2 C3 C4 C5 -1.2(11) . . . .
C3 C4 C5 C6 0.5(12) . . . .
C4 C5 C6 C1 0.2(10) . . . .
C4 C5 C6 C7 177.8(7) . . . .
C2 C1 C6 C5 -0.2(9) . . . .
S1 C1 C6 C5 174.5(5) . . . .
C2 C1 C6 C7 -177.9(6) . . . .
S1 C1 C6 C7 -3.2(9) . . . .
C5 C6 C7 C8 8.5(13) . . . .
C1 C6 C7 C8 -174.0(9) . . . .
C6 C7 C8 C9 -177.1(8) . . . .
C7 C8 C9 C11 45.2(16) . . . .
C7 C8 C9 C10 -146.6(11) . . . .
C11 C9 C10 C13 -12.8(18) . . . .
C8 C9 C10 C13 178.4(10) . . . .
C10 C9 C11 C12 11(2) . . . .
C8 C9 C11 C12 179.3(12) . . . .
C9 C11 C12 C14 -2(3) . . . .
C9 C10 C13 C14 6.9(19) . . . .
C11 C12 C14 C13 -4(2) . . . .
C11 C12 C14 C15 178.3(12) . . . .
C10 C13 C14 C12 1.5(18) . . . .
C10 C13 C14 C15 179.2(10) . . . .
C12 C14 C15 C20 -145.3(13) . . . .
C13 C14 C15 C20 37.3(14) . . . .
C12 C14 C15 C16 33.2(16) . . . .
C13 C14 C15 C16 -144.2(10) . . . .
C20 C15 C16 C17 -1.8(14) . . . .
C14 C15 C16 C17 179.7(9) . . . .
C15 C16 C17 C18 0.9(15) . . . .
C16 C17 C18 C19 0.5(14) . . . .
C16 C17 C18 C21 179.8(8) . . . .
C17 C18 C19 C20 -0.9(14) . . . .
C21 C18 C19 C20 179.7(9) . . . .
C16 C15 C20 C19 1.3(15) . . . .
C14 C15 C20 C19 179.8(9) . . . .
C18 C19 C20 C15 0.0(16) . . . .
C19 C18 C21 C22 -172.0(8) . . . .
C17 C18 C21 C22 8.7(13) . . . .
C18 C21 C22 C23 176.8(7) . . . .
C21 C22 C23 C24 -12.5(12) . . . .
C21 C22 C23 C28 168.2(7) . . . .
C28 C23 C24 C25 1.4(12) . . . .
C22 C23 C24 C25 -178.0(8) . . . .
C23 C24 C25 C26 -0.1(14) . . . .
C24 C25 C26 C27 -1.2(14) . . . .
C25 C26 C27 C28 1.3(12) . . . .
C26 C27 C28 C23 0.1(11) . . . .
C26 C27 C28 S2 180.0(6) . . . .
C24 C23 C28 C27 -1.4(10) . . . .
C22 C23 C28 C27 178.0(7) . . . .
C24 C23 C28 S2 178.8(6) . . . .
C22 C23 C28 S2 -1.9(10) . . . .
O4 S2 C28 C27 -108.6(6) . . . .
O5 S2 C28 C27 128.1(5) . . . .
O6 S2 C28 C27 14.3(6) . . . .
Pr1 S2 C28 C27 69.9(6) 2 . . .
O4 S2 C28 C23 71.3(6) . . . .
O5 S2 C28 C23 -52.0(6) . . . .
O6 S2 C28 C23 -165.8(5) . . . .
Pr1 S2 C28 C23 -110.2(5) 2 . . .
C40 N1 C29 C30 -1.8(13) . . . .
Pr1 N1 C29 C30 176.0(8) . . . .
N1 C29 C30 C31 -0.4(17) . . . .
C29 C30 C31 C32 1.4(17) . . . .
C30 C31 C32 C40 -0.2(15) . . . .
C30 C31 C32 C33 -177.6(10) . . . .
C31 C32 C33 C34 178.8(10) . . . .
C40 C32 C33 C34 1.5(14) . . . .
C32 C33 C34 C35 2.3(16) . . . .
C33 C34 C35 C39 -3.8(14) . . . .
C33 C34 C35 C36 179.0(9) . . . .
C39 C35 C36 C37 3.8(13) . . . .
C34 C35 C36 C37 -179.0(9) . . . .
C35 C36 C37 C38 -3.9(14) . . . .
C39 N2 C38 C37 -0.6(11) . . . .
Pr1 N2 C38 C37 -170.5(6) . . . .
C36 C37 C38 N2 2.4(13) . . . .
C38 N2 C39 C35 0.5(10) . . . .
Pr1 N2 C39 C35 170.4(5) . . . .
C38 N2 C39 C40 179.6(6) . . . .
Pr1 N2 C39 C40 -10.5(8) . . . .
C36 C35 C39 N2 -2.1(11) . . . .
C34 C35 C39 N2 -179.5(7) . . . .
C36 C35 C39 C40 178.9(7) . . . .
C34 C35 C39 C40 1.5(11) . . . .
C29 N1 C40 C32 3.0(11) . . . .
Pr1 N1 C40 C32 -174.8(6) . . . .
C29 N1 C40 C39 -177.7(7) . . . .
Pr1 N1 C40 C39 4.5(8) . . . .
C31 C32 C40 N1 -2.0(12) . . . .
C33 C32 C40 N1 175.5(7) . . . .
C31 C32 C40 C39 178.7(8) . . . .
C33 C32 C40 C39 -3.7(12) . . . .
N2 C39 C40 N1 3.9(10) . . . .
C35 C39 C40 N1 -177.1(7) . . . .
N2 C39 C40 C32 -176.8(7) . . . .
C35 C39 C40 C32 2.2(11) . . . .
Pr1 O7 C41 O8 18.0(10) 3_656 . . .
Pr1 O7 C41 C42 -159.8(4) 3_656 . . .
Pr1 O8 C41 O7 -50.3(15) . . . .
Pr1 O8 C41 C42 127.5(10) . . . .
O7 C41 C42 C47 18.5(10) . . . .
O8 C41 C42 C47 -159.4(7) . . . .
O7 C41 C42 C43 -164.7(7) . . . .
O8 C41 C42 C43 17.4(10) . . . .
C47 C42 C43 C44 -1.6(12) . . . .
C41 C42 C43 C44 -178.5(7) . . . .
C42 C43 C44 C45 0.8(14) . . . .
C43 C44 C45 C46 1.2(13) . . . .
C43 C44 C45 C45 178.5(9) . . . 3
C44 C45 C46 C47 -2.4(12) . . . .
C45 C45 C46 C47 -179.7(9) 3 . . .
C43 C42 C47 C46 0.4(12) . . . .
C41 C42 C47 C46 177.4(7) . . . .
C45 C46 C47 C42 1.7(13) . . . .
